data_1524561
loop_
_publ_author_name
'Houssay, E.'
'Senateur, J.P.'
'Rouault, A.'
'Madar, R.'
'Thomas, O.'

_publ_section_title
;
 Metallurgical reinvestigation of rare earth silicides
;
_journal_name_full 'Applied Surface Science'
_journal_page_first 156
_journal_page_last 161
_journal_volume 38
_journal_year 1989
_chemical_formula_sum 'Nd Si1.6'
_chemical_name_systematic '(Nd2 Si3)0.6'
_space_group_IT_number 191
_symmetry_space_group_name_Hall '-P 6 2'
_symmetry_space_group_name_H-M 'P 6/m m m'
_cell_angle_alpha 90
_cell_angle_beta 90
_cell_angle_gamma 120
_cell_formula_units_Z 1
_cell_length_a 3.96
_cell_length_b 3.96
_cell_length_c 4.27
_cell_volume 57.989
_citation_journal_id_ASTM ASUSEE
_cod_data_source_file Houssay_ASUSEE_1989_50.cif
_cod_data_source_block Nd1Si1.6
_cod_original_cell_volume 57.98944
_cod_original_formula_sum 'Nd1 Si1.6'
_cod_database_code 1524561

loop_
_symmetry_equiv_pos_as_xyz
x,y,z
x-y,x,z
-y,x-y,z
-x,-y,z
-x+y,-x,z
y,-x+y,z
-y,-x,-z
x-y,-y,-z
x,x-y,-z
y,x,-z
-x+y,y,-z
-x,-x+y,-z
-x,-y,-z
-x+y,-x,-z
y,-x+y,-z
x,y,-z
x-y,x,-z
-y,x-y,-z
y,x,z
-x+y,y,z
-x,-x+y,z
-y,-x,z
x-y,-y,z
x,x-y,z

loop_
_atom_site_label
_atom_site_type_symbol
_atom_site_fract_x
_atom_site_fract_y
_atom_site_fract_z
_atom_site_occupancy
_atom_site_U_iso_or_equiv
Si1 Si 0.3333 0.6667 0.5 0.8 0.0
Nd1 Nd 0 0 0 1 0.0
